data_1550115
loop_
_publ_author_name
'Dandela, Rambabu'
'Tothadi, Srinu'
'Marelli, Udaya Kiran'
'Nangia, Ashwini'

_publ_section_title
;
 Systematic synthesis of a 6-component organic-salt alloy of naftopidil,
 and pentanary, quaternary and ternary multicomponent crystals
;
_journal_coeditor_code ED5016SUP1
_journal_issue 6
_journal_name_full IUCrJ
_journal_page_first
;
;
_journal_paper_doi 10.1107/S2052252518014057
_journal_volume 5
_journal_year 2018
_chemical_formula_sum 'C31 H34 N2 O6.46'
_chemical_formula_weight 537.96
_chemical_name_common 'Naftopidil_Benzoic acid_2, 3-Dihydroxybenzoic acid_2, 4-Dihydroxybenzoic acid_Salt alloy'
_space_group_crystal_system monoclinic
_space_group_IT_number 14
_space_group_name_Hall '-P 2ybc'
_space_group_name_H-M_alt 'P 1 21/c 1'
_symmetry_space_group_name_Hall '-P 2ybc'
_symmetry_space_group_name_H-M 'P 1 21/c 1'
_atom_sites_solution_hydrogens geom
_audit_creation_method SHELXL-2016/6
_cell_angle_alpha 90
_cell_angle_beta 94.667(18)
_cell_angle_gamma 90
_cell_formula_units_Z 4
_cell_length_a 11.102(5)
_cell_length_b 17.701(9)
_cell_length_c 13.437(6)
_cell_measurement_reflns_used 9948
_cell_measurement_temperature 100(2)
_cell_measurement_theta_max 28.27
_cell_measurement_theta_min 2.74
_cell_volume 2632(2)
_computing_structure_refinement 'SHELXL-2016/6 (Sheldrick, 2016)'
_computing_structure_solution 'SHELXT 2014/5 (Sheldrick, 2014)'
_diffrn_ambient_temperature 100(2)
_diffrn_measured_fraction_theta_full 0.996
_diffrn_measured_fraction_theta_max 0.997
_diffrn_measurement_device_type 'Bruker APEX-II CCD'
_diffrn_measurement_method '\f and \w scans'
_diffrn_radiation_type MoK\a
_diffrn_radiation_wavelength 0.71073
_diffrn_reflns_av_R_equivalents 0.0479
_diffrn_reflns_av_unetI/netI 0.0229
_diffrn_reflns_Laue_measured_fraction_full 0.996
_diffrn_reflns_Laue_measured_fraction_max 0.997
_diffrn_reflns_limit_h_max 14
_diffrn_reflns_limit_h_min -14
_diffrn_reflns_limit_k_max 23
_diffrn_reflns_limit_k_min -23
_diffrn_reflns_limit_l_max 17
_diffrn_reflns_limit_l_min -17
_diffrn_reflns_number 61552
_diffrn_reflns_point_group_measured_fraction_full 0.996
_diffrn_reflns_point_group_measured_fraction_max 0.997
_diffrn_reflns_theta_full 25.242
_diffrn_reflns_theta_max 28.259
_diffrn_reflns_theta_min 2.171
_exptl_absorpt_coefficient_mu 0.095
_exptl_absorpt_correction_T_max 0.7457
_exptl_absorpt_correction_T_min 0.6950
_exptl_absorpt_correction_type multi-scan
_exptl_absorpt_process_details
;
SADABS-2016/2 (Bruker,2016/2) was used for absorption correction.
wR2(int) was 0.0755 before and 0.0567 after correction.
The Ratio of minimum to maximum transmission is 0.9320.
The \l/2 correction factor is Not present.
;
_exptl_crystal_colour colourless
_exptl_crystal_density_diffrn 1.358
_exptl_crystal_description block
_exptl_crystal_F_000 1143
_exptl_crystal_size_max 0.25
_exptl_crystal_size_mid 0.25
_exptl_crystal_size_min 0.2
_refine_diff_density_max 0.411
_refine_diff_density_min -0.504
_refine_diff_density_rms 0.121
_refine_ls_extinction_method none
_refine_ls_goodness_of_fit_ref 1.003
_refine_ls_hydrogen_treatment constr
_refine_ls_matrix_type full
_refine_ls_number_parameters 375
_refine_ls_number_reflns 6497
_refine_ls_number_restraints 0
_refine_ls_restrained_S_all 1.003
_refine_ls_R_factor_all 0.1070
_refine_ls_R_factor_gt 0.0986
_refine_ls_shift/su_max 0.005
_refine_ls_shift/su_mean 0.001
_refine_ls_structure_factor_coef Fsqd
_refine_ls_weighting_details 'w=1/[\s^2^(Fo^2^)+(0.0627P)^2^+15.8476P] where P=(Fo^2^+2Fc^2^)/3'
_refine_ls_weighting_scheme calc
_refine_ls_wR_factor_gt 0.2434
_refine_ls_wR_factor_ref 0.2556
_reflns_Friedel_coverage 0.000
_reflns_number_gt 5857
_reflns_number_total 6497
_reflns_threshold_expression 'I > 2\s(I)'
_cod_data_source_file ed5016.cif
_cod_data_source_block 1245
_cod_database_code 1550115
_shelx_shelxl_version_number 2016/6
_shelx_space_group_comment
;
The symmetry employed for this shelxl refinement is uniquely defined
by the following loop, which should always be used as a source of
symmetry information in preference to the above space-group names.
They are only intended as comments.
;

loop_
_space_group_symop_operation_xyz
'x, y, z'
'-x, y+1/2, -z+1/2'
'-x, -y, -z'
'x, -y-1/2, z-1/2'

loop_
_atom_site_label
_atom_site_type_symbol
_atom_site_fract_x
_atom_site_fract_y
_atom_site_fract_z
_atom_site_U_iso_or_equiv
_atom_site_adp_type
_atom_site_occupancy
_atom_site_site_symmetry_order
_atom_site_calc_flag
_atom_site_refinement_flags_posn
_atom_site_refinement_flags_adp
_atom_site_refinement_flags_occupancy
_atom_site_disorder_assembly
_atom_site_disorder_group
C3A C 0.4537(3) 0.5429(2) 0.6012(3) 0.0261(8) Uani 0.73 1 d . . P A 1
C4A C 0.4796(4) 0.4743(2) 0.6512(3) 0.0275(8) Uani 0.37 1 d . . P A 1
C5A C 0.5939(4) 0.4610(2) 0.6950(3) 0.0272(8) Uani 0.36 1 d . . P A 1
O3 O 0.3431(3) 0.5513(3) 0.5623(3) 0.0396(10) Uani 0.73 1 d . . P A 1
H3 H 0.335817 0.593792 0.534586 0.059 Uiso 0.73 1 calc R U P A 1
O4 O 0.3898(7) 0.4252(4) 0.6529(6) 0.0330(17) Uani 0.37 1 d . . P A 1
H4 H 0.332829 0.438416 0.611647 0.050 Uiso 0.37 1 calc R U P A 1
O5 O 0.6361(7) 0.4015(4) 0.7520(6) 0.0283(16) Uani 0.36 1 d . . P A 1
H5 H 0.630489 0.361741 0.717865 0.042 Uiso 0.36 1 calc R U P A 1
C3B C 0.4537(3) 0.5429(2) 0.6012(3) 0.0261(8) Uani 0.27 1 d . . P A 2
H3B H 0.374461 0.552103 0.571572 0.031 Uiso 0.27 1 calc R U P A 2
C4B C 0.4796(4) 0.4743(2) 0.6512(3) 0.0275(8) Uani 0.63 1 d . . P A 2
H4B H 0.418163 0.437234 0.654761 0.033 Uiso 0.63 1 calc R U P A 2
C5B C 0.5939(4) 0.4610(2) 0.6950(3) 0.0272(8) Uani 0.64 1 d . . P A 2
H5B H 0.611149 0.414591 0.728793 0.033 Uiso 0.64 1 calc R U P A 2
O6 O 0.1958(3) -0.05880(15) 0.5443(2) 0.0273(6) Uani 1 1 d . . . . .
O8 O 0.7947(3) 0.26201(16) 0.6923(2) 0.0321(7) Uani 1 1 d . . . . .
O7 O 0.5439(3) 0.27042(16) 0.6958(3) 0.0376(7) Uani 1 1 d . . . . .
H7 H 0.565045 0.293203 0.645189 0.056 Uiso 1 1 calc R U . . .
O2 O 0.4134(3) 0.67619(18) 0.4930(3) 0.0407(8) Uani 1 1 d . . . . .
O1 O 0.5996(3) 0.71662(15) 0.5322(2) 0.0349(7) Uani 1 1 d . . . . .
N1 N 0.3109(3) 0.05408(17) 0.4564(2) 0.0231(6) Uani 1 1 d . . . . .
N2 N 0.4912(3) 0.15386(16) 0.5499(2) 0.0225(6) Uani 1 1 d . . . . .
H2 H 0.460143 0.205895 0.534103 0.027 Uiso 1 1 calc R U . . .
C8 C 0.1360(4) -0.1186(2) 0.5934(3) 0.0291(8) Uani 1 1 d . . . . .
H8A H 0.138666 -0.164988 0.553923 0.044 Uiso 1 1 calc R U . . .
H8B H 0.051618 -0.104427 0.599858 0.044 Uiso 1 1 calc R U . . .
H8C H 0.176870 -0.126989 0.659880 0.044 Uiso 1 1 calc R U . . .
C9 C 0.1478(3) -0.03908(19) 0.4510(3) 0.0227(7) Uani 1 1 d . . . . .
C31 C 0.2070(3) 0.02070(19) 0.4045(3) 0.0230(7) Uani 1 1 d . . . . .
C14 C 0.3866(4) 0.0991(2) 0.3954(3) 0.0287(8) Uani 1 1 d . . . . .
H14A H 0.346085 0.147630 0.377615 0.034 Uiso 1 1 calc R U . . .
H14B H 0.399386 0.071732 0.332899 0.034 Uiso 1 1 calc R U . . .
C15 C 0.5067(4) 0.1139(2) 0.4531(3) 0.0273(8) Uani 1 1 d . . . . .
H15A H 0.548811 0.065265 0.467021 0.033 Uiso 1 1 calc R U . . .
H15B H 0.557547 0.145086 0.411955 0.033 Uiso 1 1 calc R U . . .
C18 C 0.6115(4) 0.1608(2) 0.6074(3) 0.0260(8) Uani 1 1 d . . . . .
H18A H 0.666848 0.188567 0.566292 0.031 Uiso 1 1 calc R U . . .
H18B H 0.645260 0.109605 0.619744 0.031 Uiso 1 1 calc R U . . .
C19 C 0.6074(4) 0.2013(2) 0.7072(3) 0.0272(8) Uani 1 1 d . . . . .
H19 H 0.562605 0.168210 0.751811 0.033 Uiso 1 1 calc R U . . .
C20 C 0.7353(4) 0.2113(2) 0.7556(3) 0.0298(8) Uani 1 1 d . . . . .
H20A H 0.733538 0.232838 0.823498 0.036 Uiso 1 1 calc R U . . .
H20B H 0.777933 0.162160 0.760669 0.036 Uiso 1 1 calc R U . . .
C21 C 0.9174(4) 0.2672(2) 0.7023(3) 0.0261(8) Uani 1 1 d . . . . .
C30 C 0.9659(3) 0.31094(19) 0.6256(3) 0.0216(7) Uani 1 1 d . . . . .
C29 C 0.8907(3) 0.3510(2) 0.5540(3) 0.0235(7) Uani 1 1 d . . . . .
H29 H 0.805349 0.346673 0.553499 0.028 Uiso 1 1 calc R U . . .
C28 C 0.9406(3) 0.3964(2) 0.4846(3) 0.0258(7) Uani 1 1 d . . . . .
H28 H 0.889649 0.425088 0.438659 0.031 Uiso 1 1 calc R U . . .
C27 C 1.0673(4) 0.4004(2) 0.4819(3) 0.0294(8) Uani 1 1 d . . . . .
H27 H 1.101113 0.431095 0.433292 0.035 Uiso 1 1 calc R U . . .
C10 C 0.0497(3) -0.0749(2) 0.4006(3) 0.0254(8) Uani 1 1 d . . . . .
H10 H 0.010046 -0.114882 0.431985 0.030 Uiso 1 1 calc R U . . .
C11 C 0.0093(4) -0.0527(2) 0.3043(3) 0.0279(8) Uani 1 1 d . . . . .
H11 H -0.057968 -0.077565 0.270482 0.033 Uiso 1 1 calc R U . . .
C12 C 0.0659(4) 0.0053(2) 0.2572(3) 0.0302(8) Uani 1 1 d . . . . .
H12 H 0.038221 0.020403 0.191411 0.036 Uiso 1 1 calc R U . . .
C13 C 0.1645(4) 0.0412(2) 0.3081(3) 0.0300(8) Uani 1 1 d . . . . .
H13 H 0.203802 0.080905 0.275905 0.036 Uiso 1 1 calc R U . . .
C16 C 0.4016(3) 0.1142(2) 0.6085(3) 0.0228(7) Uani 1 1 d . . . . .
H16A H 0.383711 0.145866 0.666255 0.027 Uiso 1 1 calc R U . . .
H16B H 0.436588 0.065990 0.634523 0.027 Uiso 1 1 calc R U . . .
C17 C 0.2857(3) 0.0984(2) 0.5450(3) 0.0248(7) Uani 1 1 d . . . . .
H17A H 0.229434 0.070135 0.584705 0.030 Uiso 1 1 calc R U . . .
H17B H 0.246700 0.146748 0.523843 0.030 Uiso 1 1 calc R U . . .
C22 C 0.9915(4) 0.2357(2) 0.7779(3) 0.0303(8) Uani 1 1 d . . . . .
H22 H 0.957927 0.209716 0.830967 0.036 Uiso 1 1 calc R U . . .
C23 C 1.1177(4) 0.2421(2) 0.7760(3) 0.0336(9) Uani 1 1 d . . . . .
H23 H 1.168740 0.220859 0.828923 0.040 Uiso 1 1 calc R U . . .
C24 C 1.1686(4) 0.2782(2) 0.7000(3) 0.0291(8) Uani 1 1 d . . . . .
H24 H 1.253938 0.278695 0.697884 0.035 Uiso 1 1 calc R U . . .
C25 C 1.0937(3) 0.3151(2) 0.6239(3) 0.0239(7) Uani 1 1 d . . . . .
C26 C 1.1422(4) 0.3600(2) 0.5491(3) 0.0294(8) Uani 1 1 d . . . . .
H26 H 1.227272 0.362171 0.545424 0.035 Uiso 1 1 calc R U . . .
C1 C 0.5173(4) 0.6691(2) 0.5364(3) 0.0291(8) Uani 1 1 d . . . . .
C2 C 0.5430(3) 0.5972(2) 0.5947(3) 0.0233(7) Uani 1 1 d . . . . .
C7 C 0.6581(4) 0.5824(2) 0.6402(3) 0.0280(8) Uani 1 1 d . . . . .
H7A H 0.719830 0.619247 0.637004 0.034 Uiso 1 1 calc R U . . .
C6 C 0.6845(4) 0.5148(2) 0.6901(3) 0.0313(8) Uani 1 1 d . . . . .
H6A H 0.763365 0.505576 0.720505 0.038 Uiso 0.36 1 calc R U P A 1
H6B H 0.763365 0.505576 0.720505 0.038 Uiso 0.64 1 calc R U P A 2

loop_
_atom_site_aniso_label
_atom_site_aniso_U_11
_atom_site_aniso_U_22
_atom_site_aniso_U_33
_atom_site_aniso_U_23
_atom_site_aniso_U_13
_atom_site_aniso_U_12
C3A 0.0268(18) 0.0296(19) 0.0225(17) 0.0046(14) 0.0052(14) 0.0006(15)
C4A 0.037(2) 0.0224(17) 0.0241(17) -0.0001(14) 0.0070(15) -0.0082(15)
C5A 0.040(2) 0.0202(17) 0.0222(17) 0.0005(13) 0.0059(15) 0.0011(15)
O3 0.0222(19) 0.050(3) 0.046(2) 0.020(2) -0.0001(17) -0.0001(18)
O4 0.034(4) 0.030(4) 0.035(4) 0.011(3) 0.000(3) -0.009(3)
O5 0.037(4) 0.020(3) 0.028(4) 0.007(3) -0.003(3) 0.004(3)
C3B 0.0268(18) 0.0296(19) 0.0225(17) 0.0046(14) 0.0052(14) 0.0006(15)
C4B 0.037(2) 0.0224(17) 0.0241(17) -0.0001(14) 0.0070(15) -0.0082(15)
C5B 0.040(2) 0.0202(17) 0.0222(17) 0.0005(13) 0.0059(15) 0.0011(15)
O6 0.0337(14) 0.0213(13) 0.0277(13) 0.0058(10) 0.0076(11) -0.0034(11)
O8 0.0278(14) 0.0268(14) 0.0427(16) 0.0137(12) 0.0092(12) -0.0018(11)
O7 0.0373(16) 0.0214(14) 0.056(2) -0.0078(13) 0.0171(14) -0.0015(12)
O2 0.0362(17) 0.0342(16) 0.053(2) 0.0188(14) 0.0081(14) 0.0050(13)
O1 0.0425(17) 0.0186(13) 0.0449(17) 0.0042(12) 0.0118(14) -0.0029(12)
N1 0.0323(16) 0.0166(13) 0.0217(14) -0.0007(11) 0.0098(12) -0.0032(12)
N2 0.0302(16) 0.0145(13) 0.0242(15) -0.0005(11) 0.0103(12) -0.0010(12)
C8 0.032(2) 0.0223(17) 0.034(2) 0.0064(15) 0.0100(16) -0.0038(15)
C9 0.0256(17) 0.0165(15) 0.0270(17) 0.0000(13) 0.0086(14) 0.0046(13)
C31 0.0273(18) 0.0155(15) 0.0271(17) -0.0020(13) 0.0076(14) 0.0006(13)
C14 0.039(2) 0.0232(17) 0.0254(18) 0.0003(14) 0.0135(16) -0.0059(16)
C15 0.038(2) 0.0204(17) 0.0260(18) -0.0028(14) 0.0188(16) -0.0027(15)
C18 0.0307(19) 0.0166(16) 0.0315(19) 0.0011(14) 0.0078(15) 0.0015(14)
C19 0.033(2) 0.0188(16) 0.0313(19) -0.0012(14) 0.0105(16) -0.0054(15)
C20 0.040(2) 0.0209(17) 0.0288(19) 0.0034(14) 0.0063(16) -0.0066(16)
C21 0.033(2) 0.0142(15) 0.0313(19) -0.0030(14) 0.0049(15) 0.0001(14)
C30 0.0230(17) 0.0172(15) 0.0246(17) -0.0064(13) 0.0020(13) -0.0010(13)
C29 0.0208(16) 0.0231(17) 0.0267(18) -0.0030(14) 0.0025(13) -0.0029(13)
C28 0.0246(18) 0.0304(19) 0.0222(17) -0.0009(14) 0.0003(14) -0.0017(15)
C27 0.0282(19) 0.036(2) 0.0244(18) -0.0008(16) 0.0061(15) -0.0042(16)
C10 0.0262(18) 0.0145(15) 0.037(2) -0.0003(14) 0.0096(15) 0.0001(13)
C11 0.0293(19) 0.0192(16) 0.035(2) -0.0048(15) 0.0002(15) 0.0038(14)
C12 0.040(2) 0.0234(18) 0.0275(19) -0.0027(15) 0.0030(16) 0.0046(16)
C13 0.045(2) 0.0195(17) 0.0272(19) 0.0020(14) 0.0099(16) 0.0013(16)
C16 0.0267(18) 0.0192(16) 0.0242(17) -0.0013(13) 0.0122(14) -0.0043(13)
C17 0.0305(19) 0.0196(16) 0.0257(17) -0.0028(14) 0.0107(14) -0.0014(14)
C22 0.042(2) 0.0163(16) 0.033(2) 0.0025(14) 0.0018(17) 0.0024(15)
C23 0.042(2) 0.0192(17) 0.039(2) 0.0023(16) -0.0030(18) 0.0087(16)
C24 0.0256(18) 0.0238(18) 0.037(2) -0.0053(15) -0.0035(15) 0.0052(15)
C25 0.0253(18) 0.0208(16) 0.0255(17) -0.0062(13) 0.0008(14) 0.0042(14)
C26 0.0212(17) 0.035(2) 0.032(2) -0.0049(16) 0.0052(15) -0.0007(15)
C1 0.033(2) 0.0230(18) 0.034(2) 0.0036(15) 0.0144(16) 0.0041(15)
C2 0.0294(18) 0.0176(15) 0.0243(17) -0.0003(13) 0.0097(14) 0.0017(14)
C7 0.033(2) 0.0257(18) 0.0265(18) -0.0014(14) 0.0072(15) -0.0051(15)
C6 0.032(2) 0.034(2) 0.0277(19) 0.0013(16) 0.0032(16) 0.0006(17)

loop_
_atom_type_symbol
_atom_type_description
_atom_type_scat_dispersion_real
_atom_type_scat_dispersion_imag
_atom_type_scat_source
C C 0.0033 0.0016 'International Tables Vol C Tables 4.2.6.8 and 6.1.1.4'
H H 0.0000 0.0000 'International Tables Vol C Tables 4.2.6.8 and 6.1.1.4'
N N 0.0061 0.0033 'International Tables Vol C Tables 4.2.6.8 and 6.1.1.4'
O O 0.0106 0.0060 'International Tables Vol C Tables 4.2.6.8 and 6.1.1.4'

loop_
_geom_angle_atom_site_label_1
_geom_angle_atom_site_label_2
_geom_angle_atom_site_label_3
_geom_angle
O3 C3A C2 123.3(4)
O3 C3A C4A 116.1(4)
C2 C3A C4A 120.6(4)
O4 C4A C5A 123.3(5)
O4 C4A C3A 116.8(5)
C5A C4A C3A 119.9(4)
O5 C5A C4A 129.6(5)
O5 C5A C6 109.8(5)
C4A C5A C6 120.5(4)
C3A O3 H3 109.5
C4A O4 H4 109.5
C5A O5 H5 109.5
C2 C3B C4B 120.6(4)
C2 C3B H3B 119.7
C4B C3B H3B 119.7
C5B C4B C3B 119.9(4)
C5B C4B H4B 120.1
C3B C4B H4B 120.1
C4B C5B C6 120.5(4)
C4B C5B H5B 119.7
C6 C5B H5B 119.7
C9 O6 C8 116.7(3)
C21 O8 C20 119.2(3)
C19 O7 H7 109.5
C31 N1 C14 115.6(3)
C31 N1 C17 114.7(3)
C14 N1 C17 108.6(3)
C18 N2 C16 111.8(3)
C18 N2 C15 109.1(3)
C16 N2 C15 111.3(3)
C18 N2 H2 108.2
C16 N2 H2 108.2
C15 N2 H2 108.2
O6 C8 H8A 109.5
O6 C8 H8B 109.5
H8A C8 H8B 109.5
O6 C8 H8C 109.5
H8A C8 H8C 109.5
H8B C8 H8C 109.5
O6 C9 C10 124.2(3)
O6 C9 C31 115.8(3)
C10 C9 C31 120.0(3)
C13 C31 C9 118.1(4)
C13 C31 N1 123.2(3)
C9 C31 N1 118.6(3)
N1 C14 C15 109.4(3)
N1 C14 H14A 109.8
C15 C14 H14A 109.8
N1 C14 H14B 109.8
C15 C14 H14B 109.8
H14A C14 H14B 108.2
N2 C15 C14 111.5(3)
N2 C15 H15A 109.3
C14 C15 H15A 109.3
N2 C15 H15B 109.3
C14 C15 H15B 109.3
H15A C15 H15B 108.0
N2 C18 C19 113.9(3)
N2 C18 H18A 108.8
C19 C18 H18A 108.8
N2 C18 H18B 108.8
C19 C18 H18B 108.8
H18A C18 H18B 107.7
O7 C19 C20 112.6(3)
O7 C19 C18 111.2(3)
C20 C19 C18 109.7(3)
O7 C19 H19 107.7
C20 C19 H19 107.7
C18 C19 H19 107.7
O8 C20 C19 106.0(3)
O8 C20 H20A 110.5
C19 C20 H20A 110.5
O8 C20 H20B 110.5
C19 C20 H20B 110.5
H20A C20 H20B 108.7
O8 C21 C22 125.5(4)
O8 C21 C30 113.4(3)
C22 C21 C30 121.0(4)
C29 C30 C25 119.9(3)
C29 C30 C21 121.8(3)
C25 C30 C21 118.3(3)
C28 C29 C30 120.3(3)
C28 C29 H29 119.9
C30 C29 H29 119.9
C29 C28 C27 120.2(4)
C29 C28 H28 119.9
C27 C28 H28 119.9
C26 C27 C28 120.5(4)
C26 C27 H27 119.8
C28 C27 H27 119.8
C9 C10 C11 120.3(3)
C9 C10 H10 119.8
C11 C10 H10 119.8
C12 C11 C10 120.7(4)
C12 C11 H11 119.6
C10 C11 H11 119.6
C11 C12 C13 118.7(4)
C11 C12 H12 120.6
C13 C12 H12 120.6
C31 C13 C12 122.1(4)
C31 C13 H13 119.0
C12 C13 H13 119.0
N2 C16 C17 111.2(3)
N2 C16 H16A 109.4
C17 C16 H16A 109.4
N2 C16 H16B 109.4
C17 C16 H16B 109.4
H16A C16 H16B 108.0
N1 C17 C16 110.3(3)
N1 C17 H17A 109.6
C16 C17 H17A 109.6
N1 C17 H17B 109.6
C16 C17 H17B 109.6
H17A C17 H17B 108.1
C21 C22 C23 119.4(4)
C21 C22 H22 120.3
C23 C22 H22 120.3
C24 C23 C22 121.6(4)
C24 C23 H23 119.2
C22 C23 H23 119.2
C23 C24 C25 119.9(4)
C23 C24 H24 120.0
C25 C24 H24 120.0
C26 C25 C30 118.5(3)
C26 C25 C24 122.1(4)
C30 C25 C24 119.3(4)
C27 C26 C25 120.7(4)
C27 C26 H26 119.7
C25 C26 H26 119.7
O1 C1 O2 124.1(4)
O1 C1 C2 119.0(4)
O2 C1 C2 116.9(4)
C3B C2 C7 118.3(3)
C3A C2 C7 118.3(3)
C3B C2 C1 120.8(4)
C3A C2 C1 120.8(4)
C7 C2 C1 120.9(3)
C6 C7 C2 121.5(4)
C6 C7 H7A 119.2
C2 C7 H7A 119.2
C7 C6 C5A 119.2(4)
C7 C6 C5B 119.2(4)
C7 C6 H6A 120.4
C5A C6 H6A 120.4
C7 C6 H6B 120.4
C5B C6 H6B 120.4

loop_
_geom_bond_atom_site_label_1
_geom_bond_atom_site_label_2
_geom_bond_distance
C3A O3 1.304(5)
C3A C2 1.389(5)
C3A C4A 1.405(5)
C4A O4 1.324(8)
C4A C5A 1.375(6)
C5A O5 1.362(8)
C5A C6 1.391(6)
O3 H3 0.8400
O4 H4 0.8400
O5 H5 0.8400
C3B C2 1.389(5)
C3B C4B 1.405(5)
C3B H3B 0.9500
C4B C5B 1.375(6)
C4B H4B 0.9500
C5B C6 1.391(6)
C5B H5B 0.9500
O6 C9 1.368(5)
O6 C8 1.437(4)
O8 C21 1.362(5)
O8 C20 1.433(4)
O7 C19 1.414(5)
O7 H7 0.8400
O2 C1 1.257(5)
O1 C1 1.246(5)
N1 C31 1.426(5)
N1 C14 1.458(4)
N1 C17 1.472(4)
N2 C18 1.493(5)
N2 C16 1.493(4)
N2 C15 1.503(4)
N2 H2 1.0000
C8 H8A 0.9800
C8 H8B 0.9800
C8 H8C 0.9800
C9 C10 1.388(5)
C9 C31 1.417(5)
C31 C13 1.390(5)
C14 C15 1.509(6)
C14 H14A 0.9900
C14 H14B 0.9900
C15 H15A 0.9900
C15 H15B 0.9900
C18 C19 1.523(5)
C18 H18A 0.9900
C18 H18B 0.9900
C19 C20 1.523(6)
C19 H19 1.0000
C20 H20A 0.9900
C20 H20B 0.9900
C21 C22 1.372(6)
C21 C30 1.429(5)
C30 C29 1.413(5)
C30 C25 1.423(5)
C29 C28 1.381(5)
C29 H29 0.9500
C28 C27 1.412(5)
C28 H28 0.9500
C27 C26 1.377(6)
C27 H27 0.9500
C10 C11 1.392(6)
C10 H10 0.9500
C11 C12 1.383(6)
C11 H11 0.9500
C12 C13 1.396(6)
C12 H12 0.9500
C13 H13 0.9500
C16 C17 1.510(5)
C16 H16A 0.9900
C16 H16B 0.9900
C17 H17A 0.9900
C17 H17B 0.9900
C22 C23 1.409(6)
C22 H22 0.9500
C23 C24 1.365(6)
C23 H23 0.9500
C24 C25 1.423(5)
C24 H24 0.9500
C25 C26 1.421(6)
C26 H26 0.9500
C1 C2 1.509(5)
C2 C7 1.397(6)
C7 C6 1.390(6)
C7 H7A 0.9500
C6 H6A 0.9500
C6 H6B 0.9500

loop_
_geom_torsion_atom_site_label_1
_geom_torsion_atom_site_label_2
_geom_torsion_atom_site_label_3
_geom_torsion_atom_site_label_4
_geom_torsion
O3 C3A C4A O4 0.6(7)
C2 C3A C4A O4 -179.2(5)
O3 C3A C4A C5A -179.6(4)
C2 C3A C4A C5A 0.6(6)
O4 C4A C5A O5 -5.1(9)
C3A C4A C5A O5 175.2(5)
O4 C4A C5A C6 179.7(6)
C3A C4A C5A C6 -0.1(6)
C2 C3B C4B C5B 0.6(6)
C3B C4B C5B C6 -0.1(6)
C8 O6 C9 C10 -2.7(5)
C8 O6 C9 C31 179.1(3)
O6 C9 C31 C13 177.8(3)
C10 C9 C31 C13 -0.5(5)
O6 C9 C31 N1 1.1(5)
C10 C9 C31 N1 -177.2(3)
C14 N1 C31 C13 -13.2(5)
C17 N1 C31 C13 114.4(4)
C14 N1 C31 C9 163.3(3)
C17 N1 C31 C9 -69.2(4)
C31 N1 C14 C15 -165.8(3)
C17 N1 C14 C15 63.7(4)
C18 N2 C15 C14 175.1(3)
C16 N2 C15 C14 51.2(4)
N1 C14 C15 N2 -58.2(4)
C16 N2 C18 C19 -57.0(4)
C15 N2 C18 C19 179.4(3)
N2 C18 C19 O7 -49.9(4)
N2 C18 C19 C20 -175.2(3)
C21 O8 C20 C19 -163.9(3)
O7 C19 C20 O8 -58.5(4)
C18 C19 C20 O8 65.9(4)
C20 O8 C21 C22 -9.6(6)
C20 O8 C21 C30 171.3(3)
O8 C21 C30 C29 6.6(5)
C22 C21 C30 C29 -172.5(3)
O8 C21 C30 C25 -175.0(3)
C22 C21 C30 C25 5.9(5)
C25 C30 C29 C28 -2.4(5)
C21 C30 C29 C28 176.0(3)
C30 C29 C28 C27 3.0(6)
C29 C28 C27 C26 -1.0(6)
O6 C9 C10 C11 -177.9(3)
C31 C9 C10 C11 0.2(5)
C9 C10 C11 C12 0.1(6)
C10 C11 C12 C13 -0.1(6)
C9 C31 C13 C12 0.5(6)
N1 C31 C13 C12 177.0(3)
C11 C12 C13 C31 -0.2(6)
C18 N2 C16 C17 -172.5(3)
C15 N2 C16 C17 -50.2(4)
C31 N1 C17 C16 165.6(3)
C14 N1 C17 C16 -63.4(4)
N2 C16 C17 N1 56.7(4)
O8 C21 C22 C23 176.6(4)
C30 C21 C22 C23 -4.4(6)
C21 C22 C23 C24 -0.9(6)
C22 C23 C24 C25 4.5(6)
C29 C30 C25 C26 0.0(5)
C21 C30 C25 C26 -178.5(3)
C29 C30 C25 C24 176.2(3)
C21 C30 C25 C24 -2.3(5)
C23 C24 C25 C26 173.3(4)
C23 C24 C25 C30 -2.8(5)
C28 C27 C26 C25 -1.5(6)
C30 C25 C26 C27 2.0(6)
C24 C25 C26 C27 -174.2(4)
C4B C3B C2 C7 -0.9(5)
C4B C3B C2 C1 176.8(3)
O3 C3A C2 C7 179.3(4)
C4A C3A C2 C7 -0.9(5)
O3 C3A C2 C1 -3.1(6)
C4A C3A C2 C1 176.8(3)
O1 C1 C2 C3B -180.0(4)
O2 C1 C2 C3B -1.6(5)
O1 C1 C2 C3A -180.0(4)
O2 C1 C2 C3A -1.6(5)
O1 C1 C2 C7 -2.4(5)
O2 C1 C2 C7 176.0(4)
C3B C2 C7 C6 0.7(6)
C3A C2 C7 C6 0.7(6)
C1 C2 C7 C6 -176.9(4)
C2 C7 C6 C5A -0.2(6)
C2 C7 C6 C5B -0.2(6)
O5 C5A C6 C7 -176.2(5)
C4A C5A C6 C7 -0.1(6)
C4B C5B C6 C7 -0.1(6)
